data_7102719
loop_
_publ_author_name
'Karpov, Alexei S'
'Oeser, Thomas'
'M\"uller, Thomas J J'

_publ_section_title
;
 A novel one-pot four-component access to tetrahydro-beta-carbolines by
 a coupling-amination-aza-annulation-Pictet-Spengler sequence (CAAPS).
;
_journal_issue 13
_journal_name_full 'Chemical communications (Cambridge, England)'
_journal_page_first 1502
_journal_page_last 1503
_journal_paper_doi 10.1039/b404559a
_journal_year 2004
_chemical_formula_sum 'C27 H30 Cl2 N2 O4 S'
_chemical_formula_weight 549.49
_chemical_name_systematic
;
Tetrahydro-beta-carboline
;
_space_group_IT_number 4
_symmetry_cell_setting monoclinic
_symmetry_space_group_name_Hall 'P 2yb'
_symmetry_space_group_name_H-M 'P 1 21 1'
_atom_sites_solution_hydrogens geom
_atom_sites_solution_primary direct
_atom_sites_solution_secondary difmap
_audit_creation_method SHELXL-97
_cell_angle_alpha 90.0
_cell_angle_beta 94.869(2)
_cell_angle_gamma 90.0
_cell_formula_units_Z 4
_cell_length_a 12.022(1)
_cell_length_b 14.950(1)
_cell_length_c 14.663(1)
_cell_measurement_reflns_used 6730
_cell_measurement_temperature 100(2)
_cell_measurement_theta_max 28.28
_cell_measurement_theta_min 2.29
_cell_volume 2625.9(4)
_computing_cell_refinement 'Bruker SMART'
_computing_data_collection 'Bruker SMART'
_computing_data_reduction 'Bruker SAINT'
_computing_molecular_graphics 'Bruker SHELXTL'
_computing_publication_material 'Bruker SHELXTL'
_computing_structure_refinement 'SHELXL-97 (Sheldrick, 1997)'
_computing_structure_solution 'SHELXS-97 (Sheldrick, 1990)'
_diffrn_ambient_temperature 100(2)
_diffrn_measured_fraction_theta_full 0.992
_diffrn_measured_fraction_theta_max 0.992
_diffrn_measurement_device_type 'CCD area detector'
_diffrn_measurement_method 'phi and omega scans'
_diffrn_radiation_monochromator graphite
_diffrn_radiation_source 'fine-focus sealed tube'
_diffrn_radiation_type MoK\a
_diffrn_radiation_wavelength 0.71073
_diffrn_reflns_av_R_equivalents 0.0423
_diffrn_reflns_av_sigmaI/netI 0.0642
_diffrn_reflns_limit_h_max 15
_diffrn_reflns_limit_h_min -15
_diffrn_reflns_limit_k_max 18
_diffrn_reflns_limit_k_min -18
_diffrn_reflns_limit_l_max 18
_diffrn_reflns_limit_l_min -18
_diffrn_reflns_number 23151
_diffrn_reflns_theta_full 26.37
_diffrn_reflns_theta_max 26.37
_diffrn_reflns_theta_min 1.95
_exptl_absorpt_coefficient_mu 0.364
_exptl_absorpt_correction_T_max 0.9577
_exptl_absorpt_correction_T_min 0.9276
_exptl_absorpt_correction_type multi-scan
_exptl_crystal_colour colorless
_exptl_crystal_density_diffrn 1.390
_exptl_crystal_density_meas 0
_exptl_crystal_density_method 'not measured'
_exptl_crystal_description polyhedron
_exptl_crystal_F_000 1152
_exptl_crystal_size_max 0.21
_exptl_crystal_size_mid 0.15
_exptl_crystal_size_min 0.12
_refine_diff_density_max 0.460
_refine_diff_density_min -0.242
_refine_diff_density_rms 0.062
_refine_ls_abs_structure_details 'Flack H D (1983), Acta Cryst. A39, 876-881'
_refine_ls_abs_structure_Flack 0.09(5)
_refine_ls_extinction_method none
_refine_ls_goodness_of_fit_ref 1.060
_refine_ls_hydrogen_treatment mixed
_refine_ls_matrix_type full
_refine_ls_number_parameters 877
_refine_ls_number_reflns 10561
_refine_ls_number_restraints 1
_refine_ls_restrained_S_all 1.060
_refine_ls_R_factor_all 0.0613
_refine_ls_R_factor_gt 0.0500
_refine_ls_shift/su_max 0.003
_refine_ls_shift/su_mean 0.000
_refine_ls_structure_factor_coef Fsqd
_refine_ls_weighting_details 'calc w=1/[\s^2^(Fo^2^)+(0.0574P)^2^+0.0000P] where P=(Fo^2^+2Fc^2^)/3'
_refine_ls_weighting_scheme calc
_refine_ls_wR_factor_gt 0.1069
_refine_ls_wR_factor_ref 0.1122
_reflns_number_gt 9120
_reflns_number_total 10561
_reflns_threshold_expression >2sigma(I)
_cod_data_source_file b404559a.txt
_cod_data_source_block aka13
_cod_original_sg_symbol_H-M P2(1)
_cod_database_code 7102719

loop_
_symmetry_equiv_pos_as_xyz
'x, y, z'
'-x, y+1/2, -z'

loop_
_atom_site_label
_atom_site_type_symbol
_atom_site_fract_x
_atom_site_fract_y
_atom_site_fract_z
_atom_site_U_iso_or_equiv
_atom_site_adp_type
_atom_site_occupancy
_atom_site_symmetry_multiplicity
_atom_site_calc_flag
_atom_site_refinement_flags
S20 S 0.12267(8) 0.27381(6) 0.63589(6) 0.0259(2) Uani 1 1 d .
O14 O -0.0035(2) -0.00986(14) 0.99545(17) 0.0224(5) Uani 1 1 d .
O18 O 0.1360(2) 0.16315(17) 0.80056(16) 0.0315(6) Uani 1 1 d .
O28 O 0.2424(2) -0.02865(14) 0.99360(17) 0.0246(6) Uani 1 1 d .
O29 O 0.1892(2) -0.06690(16) 1.13080(18) 0.0316(6) Uani 1 1 d .
N3 N 0.0027(3) 0.32856(19) 1.0865(2) 0.0205(6) Uani 1 1 d .
N13 N 0.0956(2) 0.11664(17) 0.99246(18) 0.0159(5) Uani 1 1 d .
C1 C 0.0949(3) 0.2166(2) 0.9836(2) 0.0159(7) Uani 1 1 d .
C2 C 0.0477(3) 0.2462(2) 1.0721(2) 0.0170(7) Uani 1 1 d .
C4 C -0.0280(3) 0.3325(2) 1.1740(2) 0.0169(7) Uani 1 1 d .
C5 C -0.0741(3) 0.4033(2) 1.2205(2) 0.0228(7) Uani 1 1 d .
C6 C -0.0934(3) 0.3892(2) 1.3106(3) 0.0235(8) Uani 1 1 d .
C7 C -0.0686(3) 0.3074(3) 1.3539(2) 0.0256(8) Uani 1 1 d .
C8 C -0.0239(3) 0.2372(2) 1.3075(2) 0.0205(7) Uani 1 1 d .
C9 C -0.0022(3) 0.2494(2) 1.2165(2) 0.0171(6) Uani 1 1 d .
C10 C 0.0465(3) 0.1954(2) 1.1497(2) 0.0165(7) Uani 1 1 d .
C11 C 0.0899(3) 0.1014(2) 1.1582(2) 0.0204(7) Uani 1 1 d .
H11A H 0.141(3) 0.096(3) 1.210(3) 0.024 Uiso 1 1 d .
H11B H 0.032(3) 0.066(3) 1.160(3) 0.024 Uiso 1 1 d .
C12 C 0.1567(3) 0.0834(2) 1.0767(2) 0.0179(7) Uani 1 1 d .
C14 C 0.0055(3) 0.0657(2) 0.9625(2) 0.0198(7) Uani 1 1 d .
C15 C -0.0780(3) 0.0994(2) 0.8894(2) 0.0222(7) Uani 1 1 d .
C16 C -0.0928(3) 0.2005(2) 0.8921(3) 0.0207(7) Uani 1 1 d .
C17 C 0.0214(3) 0.2462(2) 0.8974(2) 0.0179(7) Uani 1 1 d .
C18 C 0.0763(3) 0.2277(2) 0.8091(2) 0.0197(7) Uani 1 1 d .
C19 C 0.0510(3) 0.2888(2) 0.7322(2) 0.0179(7) Uani 1 1 d .
C21 C 0.0533(3) 0.3614(3) 0.5820(2) 0.0281(8) Uani 1 1 d .
C22 C -0.0224(3) 0.3979(3) 0.6333(2) 0.0275(8) Uani 1 1 d .
C23 C -0.0236(3) 0.3583(2) 0.7208(2) 0.0200(7) Uani 1 1 d .
C24 C 0.2167(3) 0.2505(2) 0.9804(2) 0.0176(7) Uani 1 1 d .
C25 C 0.2269(3) 0.3508(2) 0.9594(3) 0.0210(7) Uani 1 1 d .
C26 C 0.3477(3) 0.3784(3) 0.9517(3) 0.0255(8) Uani 1 1 d .
C27 C 0.3927(4) 0.3484(3) 0.8639(3) 0.0330(9) Uani 1 1 d .
C28 C 0.1935(3) -0.0139(2) 1.0700(2) 0.0213(7) Uani 1 1 d .
C29 C 0.2874(4) -0.1191(2) 0.9856(3) 0.0330(10) Uani 1 1 d .
H3 H 0.002(4) 0.367(4) 1.053(3) 0.057(17) Uiso 1 1 d .
H5 H -0.095(3) 0.453(3) 1.189(2) 0.018(9) Uiso 1 1 d .
H6 H -0.125(3) 0.429(2) 1.342(2) 0.016(9) Uiso 1 1 d .
H7 H -0.078(3) 0.299(2) 1.414(3) 0.018(9) Uiso 1 1 d .
H8 H -0.009(3) 0.187(3) 1.339(3) 0.020(9) Uiso 1 1 d .
H12 H 0.224(3) 0.111(2) 1.085(2) 0.012(8) Uiso 1 1 d .
H15A H -0.143(3) 0.073(2) 0.894(2) 0.007(8) Uiso 1 1 d .
H15B H -0.050(2) 0.084(2) 0.832(2) 0.002(7) Uiso 1 1 d .
H16A H -0.135(3) 0.220(2) 0.844(2) 0.009(8) Uiso 1 1 d .
H16B H -0.125(3) 0.214(2) 0.948(2) 0.008(8) Uiso 1 1 d .
H17 H 0.008(3) 0.309(2) 0.905(2) 0.014(8) Uiso 1 1 d .
H21 H 0.067(4) 0.377(3) 0.523(3) 0.047(13) Uiso 1 1 d .
H22 H -0.070(4) 0.446(3) 0.607(3) 0.048(13) Uiso 1 1 d .
H23 H -0.075(3) 0.371(2) 0.763(2) 0.012(8) Uiso 1 1 d .
H24A H 0.245(3) 0.215(3) 0.935(3) 0.023(10) Uiso 1 1 d .
H24B H 0.262(2) 0.241(2) 1.037(2) 0.003(7) Uiso 1 1 d .
H25A H 0.196(3) 0.379(3) 1.006(3) 0.032(11) Uiso 1 1 d .
H25B H 0.183(3) 0.363(2) 0.902(2) 0.013(8) Uiso 1 1 d .
H26A H 0.393(3) 0.359(3) 1.008(3) 0.022(9) Uiso 1 1 d .
H26B H 0.345(4) 0.428(4) 0.956(3) 0.050(15) Uiso 1 1 d .
H27A H 0.473(4) 0.367(3) 0.869(3) 0.044(12) Uiso 1 1 d .
H27B H 0.391(4) 0.287(4) 0.864(3) 0.048(13) Uiso 1 1 d .
H27C H 0.346(4) 0.362(4) 0.822(4) 0.056(16) Uiso 1 1 d .
H29A H 0.333(4) -0.118(3) 0.938(3) 0.050(13) Uiso 1 1 d .
H29B H 0.224(5) -0.162(4) 0.975(3) 0.060(15) Uiso 1 1 d .
H29C H 0.330(5) -0.132(5) 1.045(4) 0.09(2) Uiso 1 1 d .
S20A S 0.60237(8) 0.16167(6) 0.87954(6) 0.02432(19) Uani 1 1 d .
O14A O 0.5060(2) 0.48131(14) 0.51583(16) 0.0216(5) Uani 1 1 d .
O18A O 0.6480(2) 0.28374(17) 0.72990(16) 0.0284(6) Uani 1 1 d .
O28A O 0.7094(2) 0.54511(15) 0.41539(16) 0.0245(5) Uani 1 1 d .
O29A O 0.73693(19) 0.50948(14) 0.56335(15) 0.0214(5) Uani 1 1 d .
N3A N 0.5265(2) 0.14728(18) 0.41038(19) 0.0168(6) Uani 1 1 d .
N13A N 0.6092(2) 0.35620(17) 0.53118(17) 0.0151(5) Uani 1 1 d .
C1A C 0.6114(3) 0.2550(2) 0.5344(2) 0.0171(7) Uani 1 1 d .
C2A C 0.5693(3) 0.2300(2) 0.4375(2) 0.0146(6) Uani 1 1 d .
C4A C 0.5001(3) 0.1478(2) 0.3180(2) 0.0170(7) Uani 1 1 d .
C5A C 0.4563(3) 0.0804(2) 0.2594(2) 0.0210(7) Uani 1 1 d .
C6A C 0.4426(3) 0.0994(2) 0.1673(2) 0.0195(7) Uani 1 1 d .
C7A C 0.4686(3) 0.1846(2) 0.1333(2) 0.0206(7) Uani 1 1 d .
C8A C 0.5099(3) 0.2512(2) 0.1913(2) 0.0182(7) Uani 1 1 d .
C9A C 0.5278(3) 0.2336(2) 0.2849(2) 0.0178(7) Uani 1 1 d .
C10A C 0.5709(3) 0.28447(19) 0.3621(2) 0.0141(6) Uani 1 1 d .
C11A C 0.6133(3) 0.3787(2) 0.3654(2) 0.0182(7) Uani 1 1 d .
H11C H 0.663(3) 0.389(2) 0.322(3) 0.022 Uiso 1 1 d .
H11D H 0.547(3) 0.421(2) 0.362(2) 0.022 Uiso 1 1 d .
C12A C 0.6739(3) 0.3941(2) 0.4598(2) 0.0163(7) Uani 1 1 d .
C14A C 0.5175(3) 0.4049(2) 0.5483(2) 0.0187(7) Uani 1 1 d .
C15A C 0.4349(3) 0.3667(2) 0.6079(2) 0.0213(7) Uani 1 1 d .
C16A C 0.4193(3) 0.2666(2) 0.5938(2) 0.0201(7) Uani 1 1 d .
C17A C 0.5326(3) 0.2197(2) 0.6040(2) 0.0167(6) Uani 1 1 d .
C18A C 0.5808(3) 0.2268(2) 0.7041(2) 0.0179(7) Uani 1 1 d .
C19A C 0.5385(3) 0.1635(2) 0.7695(2) 0.0177(6) Uani 1 1 d .
C21A C 0.5082(3) 0.0843(2) 0.9118(3) 0.0283(8) Uani 1 1 d .
C22A C 0.4313(4) 0.0625(3) 0.8432(3) 0.0298(9) Uani 1 1 d .
C23A C 0.4489(3) 0.1072(2) 0.7600(2) 0.0235(7) Uani 1 1 d .
C24A C 0.7324(3) 0.2221(2) 0.5581(2) 0.0201(7) Uani 1 1 d .
C25A C 0.7431(3) 0.1229(2) 0.5845(3) 0.0211(7) Uani 1 1 d .
C26A C 0.8637(3) 0.0946(3) 0.6080(3) 0.0243(8) Uani 1 1 d .
C27A C 0.9354(4) 0.0936(3) 0.5278(3) 0.0319(9) Uani 1 1 d .
C28A C 0.7051(3) 0.4926(2) 0.4761(2) 0.0180(7) Uani 1 1 d .
C29A C 0.7672(4) 0.6022(2) 0.5816(3) 0.0247(8) Uani 1 1 d .
H3A H 0.525(3) 0.105(2) 0.445(2) 0.014(9) Uiso 1 1 d .
H5A H 0.442(3) 0.031(2) 0.280(2) 0.004(8) Uiso 1 1 d .
H6A H 0.415(3) 0.050(3) 0.124(3) 0.031(11) Uiso 1 1 d .
H7A H 0.457(3) 0.193(2) 0.065(3) 0.017(9) Uiso 1 1 d .
H8A H 0.524(3) 0.300(3) 0.170(3) 0.025(10) Uiso 1 1 d .
H12A H 0.743(3) 0.370(2) 0.460(2) 0.007(8) Uiso 1 1 d .
H15C H 0.461(3) 0.377(3) 0.673(3) 0.031(10) Uiso 1 1 d .
H15D H 0.366(3) 0.394(2) 0.598(2) 0.021(9) Uiso 1 1 d .
H16C H 0.368(3) 0.245(2) 0.637(2) 0.003(7) Uiso 1 1 d .
H16D H 0.385(3) 0.259(2) 0.528(2) 0.019(9) Uiso 1 1 d .
H17A H 0.525(2) 0.163(2) 0.594(2) 0.006(7) Uiso 1 1 d .
H21A H 0.511(3) 0.061(3) 0.971(3) 0.029(10) Uiso 1 1 d .
H22A H 0.369(4) 0.036(3) 0.847(3) 0.037(12) Uiso 1 1 d .
H23A H 0.393(4) 0.108(3) 0.714(3) 0.033(11) Uiso 1 1 d .
H24C H 0.768(3) 0.260(2) 0.613(2) 0.006(7) Uiso 1 1 d .
H24D H 0.781(3) 0.232(2) 0.504(2) 0.018(9) Uiso 1 1 d .
H25C H 0.698(3) 0.111(2) 0.633(3) 0.021(9) Uiso 1 1 d .
H25D H 0.713(4) 0.081(3) 0.533(3) 0.045(13) Uiso 1 1 d .
H26C H 0.896(3) 0.129(2) 0.659(2) 0.017(9) Uiso 1 1 d .
H26D H 0.873(3) 0.043(3) 0.626(3) 0.033(11) Uiso 1 1 d .
H27D H 0.945(4) 0.156(4) 0.509(3) 0.057(14) Uiso 1 1 d .
H27E H 0.902(3) 0.060(3) 0.476(3) 0.029(11) Uiso 1 1 d .
H27F H 1.012(4) 0.074(3) 0.547(3) 0.037(11) Uiso 1 1 d .
H29D H 0.832(4) 0.612(3) 0.559(3) 0.028(10) Uiso 1 1 d .
H29E H 0.710(4) 0.634(3) 0.567(3) 0.050(14) Uiso 1 1 d .
H29F H 0.791(4) 0.607(3) 0.646(4) 0.059(15) Uiso 1 1 d .
Cl50 Cl 0.76671(8) 0.11991(8) 0.08852(6) 0.0384(2) Uani 1 1 d .
Cl51 Cl 0.81689(9) 0.02768(7) 0.26241(7) 0.0392(2) Uani 1 1 d .
C50 C 0.7444(3) 0.1170(3) 0.2060(2) 0.0250(7) Uani 1 1 d .
H50A H 0.665(3) 0.109(2) 0.208(2) 0.020(9) Uiso 1 1 d .
H50B H 0.774(3) 0.172(3) 0.229(2) 0.022(9) Uiso 1 1 d .
C51 C 0.2554(4) 0.3497(3) 0.2657(3) 0.0423(10) Uani 1 1 d .
H51A H 0.2900 0.2940 0.2451 0.051 Uiso 1 1 calc R
H51B H 0.1755 0.3489 0.2430 0.051 Uiso 1 1 calc R
Cl52 Cl 0.32004(10) 0.44170(7) 0.21861(8) 0.0423(3) Uani 1 1 d .
Cl53 Cl 0.26711(10) 0.35299(8) 0.38576(8) 0.0522(3) Uani 1 1 d .

loop_
_atom_site_aniso_label
_atom_site_aniso_U_11
_atom_site_aniso_U_22
_atom_site_aniso_U_33
_atom_site_aniso_U_23
_atom_site_aniso_U_13
_atom_site_aniso_U_12
S20 0.0279(5) 0.0308(5) 0.0198(4) -0.0004(4) 0.0064(4) 0.0026(4)
O14 0.0298(13) 0.0100(11) 0.0275(13) -0.0026(10) 0.0035(10) -0.0023(10)
O18 0.0473(16) 0.0241(13) 0.0234(13) 0.0013(11) 0.0056(11) 0.0172(13)
O28 0.0296(13) 0.0106(11) 0.0350(14) 0.0049(10) 0.0103(11) 0.0040(10)
O29 0.0418(16) 0.0185(12) 0.0356(15) 0.0119(11) 0.0093(12) 0.0056(11)
N3 0.0289(17) 0.0102(14) 0.0234(16) -0.0008(12) 0.0084(13) -0.0007(12)
N13 0.0214(14) 0.0069(12) 0.0194(13) 0.0012(11) 0.0019(11) 0.0001(11)
C1 0.0223(17) 0.0078(14) 0.0179(16) 0.0033(12) 0.0031(13) 0.0008(12)
C2 0.0190(16) 0.0109(15) 0.0206(16) 0.0004(13) -0.0001(13) 0.0017(12)
C4 0.0202(17) 0.0101(15) 0.0207(17) -0.0013(12) 0.0036(13) -0.0047(12)
C5 0.029(2) 0.0121(16) 0.0277(19) -0.0039(15) 0.0063(15) -0.0027(14)
C6 0.0213(18) 0.0203(18) 0.030(2) -0.0103(15) 0.0088(15) -0.0014(14)
C7 0.027(2) 0.035(2) 0.0153(18) -0.0050(15) 0.0042(14) -0.0085(16)
C8 0.0205(17) 0.0219(18) 0.0187(17) 0.0031(14) -0.0008(13) -0.0042(14)
C9 0.0179(16) 0.0138(15) 0.0192(16) -0.0011(13) -0.0008(12) -0.0024(12)
C10 0.0198(16) 0.0127(15) 0.0160(16) 0.0005(12) -0.0039(13) -0.0031(12)
C11 0.0286(19) 0.0133(16) 0.0186(17) 0.0027(13) -0.0017(14) 0.0014(14)
C12 0.0218(18) 0.0079(14) 0.0236(18) 0.0020(13) 0.0000(14) 0.0001(13)
C14 0.0237(18) 0.0170(16) 0.0197(17) -0.0057(14) 0.0075(14) 0.0002(14)
C15 0.0249(19) 0.0175(17) 0.0242(19) -0.0066(14) 0.0022(15) -0.0046(15)
C16 0.0254(19) 0.0175(17) 0.0191(18) 0.0009(14) 0.0007(15) 0.0055(14)
C17 0.0247(17) 0.0122(16) 0.0165(16) 0.0016(13) 0.0008(13) 0.0063(13)
C18 0.0258(18) 0.0153(16) 0.0181(17) -0.0007(13) 0.0018(13) 0.0002(14)
C19 0.0203(16) 0.0192(16) 0.0149(16) -0.0041(13) 0.0058(13) -0.0014(13)
C21 0.037(2) 0.029(2) 0.0172(17) 0.0071(16) -0.0043(15) -0.0089(17)
C22 0.033(2) 0.0255(19) 0.0228(19) 0.0021(15) -0.0051(16) -0.0010(16)
C23 0.0212(17) 0.0179(16) 0.0208(17) -0.0025(14) 0.0015(14) -0.0015(14)
C24 0.0243(17) 0.0119(15) 0.0174(16) -0.0005(13) 0.0056(14) 0.0013(13)
C25 0.0298(19) 0.0110(15) 0.0235(18) -0.0001(14) 0.0099(16) -0.0005(14)
C26 0.033(2) 0.0132(18) 0.031(2) 0.0028(16) 0.0046(16) -0.0034(15)
C27 0.028(2) 0.029(2) 0.043(3) 0.0020(19) 0.0095(19) 0.0009(18)
C28 0.0203(17) 0.0127(15) 0.0313(19) 0.0056(14) 0.0053(14) -0.0030(13)
C29 0.039(2) 0.0123(17) 0.050(3) 0.0040(17) 0.020(2) 0.0102(16)
S20A 0.0332(5) 0.0246(4) 0.0146(4) 0.0017(3) -0.0010(3) 0.0019(4)
O14A 0.0305(13) 0.0095(11) 0.0249(13) -0.0022(9) 0.0024(10) 0.0030(10)
O18A 0.0360(14) 0.0295(13) 0.0190(12) -0.0020(11) -0.0016(10) -0.0135(12)
O28A 0.0408(15) 0.0109(11) 0.0215(12) 0.0019(10) -0.0002(11) -0.0019(10)
O29A 0.0306(13) 0.0124(11) 0.0201(12) 0.0021(9) -0.0042(10) -0.0054(10)
N3A 0.0253(15) 0.0078(13) 0.0170(14) 0.0046(11) 0.0006(11) -0.0018(11)
N13A 0.0207(14) 0.0088(12) 0.0161(13) -0.0021(11) 0.0037(11) -0.0023(11)
C1A 0.0252(17) 0.0099(15) 0.0157(15) -0.0009(12) -0.0011(13) 0.0002(13)
C2A 0.0180(16) 0.0104(14) 0.0158(15) -0.0026(12) 0.0037(12) 0.0004(12)
C4A 0.0178(16) 0.0129(15) 0.0205(16) -0.0005(13) 0.0027(13) 0.0035(12)
C5A 0.0203(17) 0.0143(17) 0.0288(19) -0.0001(14) 0.0048(14) -0.0034(13)
C6A 0.0148(16) 0.0186(16) 0.0247(17) -0.0096(14) -0.0012(13) -0.0007(13)
C7A 0.0203(17) 0.0246(18) 0.0166(17) -0.0009(14) -0.0011(13) 0.0062(14)
C8A 0.0212(17) 0.0150(16) 0.0189(17) 0.0024(14) 0.0050(13) 0.0043(13)
C9A 0.0170(16) 0.0141(15) 0.0229(17) 0.0004(13) 0.0059(13) 0.0008(12)
C10A 0.0205(16) 0.0081(14) 0.0140(15) 0.0000(12) 0.0029(12) 0.0026(12)
C11A 0.0248(18) 0.0120(15) 0.0181(17) 0.0014(13) 0.0032(14) -0.0013(14)
C12A 0.0202(18) 0.0116(15) 0.0174(16) 0.0025(12) 0.0038(13) 0.0025(13)
C14A 0.0222(18) 0.0157(16) 0.0182(16) -0.0066(13) 0.0003(13) -0.0026(13)
C15A 0.0229(18) 0.0170(17) 0.0238(18) -0.0033(14) 0.0012(14) 0.0025(15)
C16A 0.0197(17) 0.0217(18) 0.0194(17) 0.0046(14) 0.0041(14) -0.0014(14)
C17A 0.0217(17) 0.0112(16) 0.0174(16) 0.0010(12) 0.0023(13) -0.0047(13)
C18A 0.0213(17) 0.0161(16) 0.0163(16) 0.0002(13) 0.0021(13) 0.0017(14)
C19A 0.0264(17) 0.0173(15) 0.0090(14) -0.0023(13) -0.0002(12) 0.0045(14)
C21A 0.049(2) 0.0167(17) 0.0196(18) 0.0050(14) 0.0084(17) 0.0043(16)
C22A 0.044(2) 0.0206(18) 0.027(2) 0.0030(15) 0.0113(18) -0.0090(17)
C23A 0.033(2) 0.0154(17) 0.0226(18) 0.0021(14) 0.0038(15) -0.0029(15)
C24A 0.0250(18) 0.0135(16) 0.0215(18) 0.0040(14) 0.0003(14) -0.0009(14)
C25A 0.0260(18) 0.0128(15) 0.0245(18) 0.0058(14) 0.0017(15) 0.0006(14)
C26A 0.031(2) 0.0138(17) 0.0277(19) 0.0057(15) -0.0008(16) 0.0010(15)
C27A 0.035(2) 0.027(2) 0.034(2) 0.0038(18) 0.0034(18) 0.0115(18)
C28A 0.0223(17) 0.0121(15) 0.0195(17) -0.0008(13) 0.0014(13) 0.0009(13)
C29A 0.025(2) 0.0211(19) 0.027(2) -0.0044(16) -0.0036(16) -0.0058(16)
Cl50 0.0357(5) 0.0553(6) 0.0244(5) 0.0051(4) 0.0047(4) -0.0068(5)
Cl51 0.0427(6) 0.0296(5) 0.0433(6) 0.0106(4) -0.0079(5) 0.0016(4)
C50 0.026(2) 0.0238(19) 0.0246(19) 0.0011(16) 0.0008(14) 0.0034(16)
C51 0.039(2) 0.034(2) 0.053(3) 0.002(2) 0.000(2) -0.013(2)
Cl52 0.0523(6) 0.0276(5) 0.0477(6) 0.0106(5) 0.0087(5) 0.0002(4)
Cl53 0.0564(7) 0.0566(7) 0.0440(6) 0.0230(6) 0.0063(5) 0.0129(6)

loop_
_atom_type_symbol
_atom_type_description
_atom_type_scat_dispersion_real
_atom_type_scat_dispersion_imag
_atom_type_scat_source
C C 0.0033 0.0016 'International Tables Vol C Tables 4.2.6.8 and 6.1.1.4'
H H 0.0000 0.0000 'International Tables Vol C Tables 4.2.6.8 and 6.1.1.4'
N N 0.0061 0.0033 'International Tables Vol C Tables 4.2.6.8 and 6.1.1.4'
O O 0.0106 0.0060 'International Tables Vol C Tables 4.2.6.8 and 6.1.1.4'
S S 0.1246 0.1234 'International Tables Vol C Tables 4.2.6.8 and 6.1.1.4'
Cl Cl 0.1484 0.1585 'International Tables Vol C Tables 4.2.6.8 and 6.1.1.4'

loop_
_geom_angle_atom_site_label_1
_geom_angle_atom_site_label_2
_geom_angle_atom_site_label_3
_geom_angle
C21 S20 C19 91.18(17)
C28 O28 C29 114.5(3)
C4 N3 C2 109.0(3)
C4 N3 H3 126(4)
C2 N3 H3 124(4)
C14 N13 C12 114.1(3)
C14 N13 C1 121.9(3)
C12 N13 C1 114.1(2)
N13 C1 C2 102.4(2)
N13 C1 C17 110.9(3)
C2 C1 C17 112.7(3)
N13 C1 C24 109.2(3)
C2 C1 C24 110.5(3)
C17 C1 C24 110.9(3)
C10 C2 N3 109.8(3)
C10 C2 C1 125.3(3)
N3 C2 C1 124.9(3)
N3 C4 C5 129.8(3)
N3 C4 C9 108.1(3)
C5 C4 C9 122.1(3)
C6 C5 C4 117.3(3)
C6 C5 H5 124(2)
C4 C5 H5 118(2)
C5 C6 C7 121.5(3)
C5 C6 H6 121(2)
C7 C6 H6 117(2)
C8 C7 C6 121.1(3)
C8 C7 H7 117(2)
C6 C7 H7 121(2)
C7 C8 C9 118.9(3)
C7 C8 H8 117(2)
C9 C8 H8 124(2)
C8 C9 C4 119.1(3)
C8 C9 C10 134.6(3)
C4 C9 C10 106.3(3)
C2 C10 C9 106.8(3)
C2 C10 C11 124.1(3)
C9 C10 C11 129.1(3)
C10 C11 C12 107.6(3)
C10 C11 H11A 110(2)
C12 C11 H11A 105(2)
C10 C11 H11B 107(3)
C12 C11 H11B 113(3)
H11A C11 H11B 113(3)
N13 C12 C11 110.0(3)
N13 C12 C28 113.3(3)
C11 C12 C28 113.2(3)
N13 C12 H12 109(2)
C11 C12 H12 110(2)
C28 C12 H12 100(2)
O14 C14 N13 118.5(3)
O14 C14 C15 120.8(3)
N13 C14 C15 120.7(3)
C14 C15 C16 112.8(3)
C14 C15 H15A 110(2)
C16 C15 H15A 110(2)
C14 C15 H15B 106.5(18)
C16 C15 H15B 108.5(18)
H15A C15 H15B 109(3)
C15 C16 C17 109.8(3)
C15 C16 H16A 112(2)
C17 C16 H16A 110(2)
C15 C16 H16B 107.2(19)
C17 C16 H16B 106.7(19)
H16A C16 H16B 111(3)
C18 C17 C16 109.0(3)
C18 C17 C1 112.6(3)
C16 C17 C1 111.2(3)
C18 C17 H17 111(2)
C16 C17 H17 106(2)
C1 C17 H17 106(2)
O18 C18 C19 120.2(3)
O18 C18 C17 122.1(3)
C19 C18 C17 117.6(3)
C23 C19 C18 131.1(3)
C23 C19 S20 111.3(2)
C18 C19 S20 117.6(2)
C22 C21 S20 112.3(3)
C22 C21 H21 127(3)
S20 C21 H21 121(3)
C21 C22 C23 113.4(3)
C21 C22 H22 119(3)
C23 C22 H22 128(3)
C19 C23 C22 111.7(3)
C19 C23 H23 122(2)
C22 C23 H23 125(2)
C25 C24 C1 114.6(3)
C25 C24 H24A 111(2)
C1 C24 H24A 104(2)
C25 C24 H24B 105.4(18)
C1 C24 H24B 113.1(18)
H24A C24 H24B 109(3)
C26 C25 C24 111.8(3)
C26 C25 H25A 113(3)
C24 C25 H25A 105(3)
C26 C25 H25B 109.6(19)
C24 C25 H25B 108(2)
H25A C25 H25B 109(3)
C27 C26 C25 113.4(3)
C27 C26 H26A 114(2)
C25 C26 H26A 108(2)
C27 C26 H26B 113(4)
C25 C26 H26B 102(4)
H26A C26 H26B 104(5)
C26 C27 H27A 106(3)
C26 C27 H27B 107(3)
H27A C27 H27B 107(4)
C26 C27 H27C 107(4)
H27A C27 H27C 126(5)
H27B C27 H27C 103(5)
O29 C28 O28 124.6(3)
O29 C28 C12 123.6(3)
O28 C28 C12 111.3(3)
O28 C29 H29A 107(3)
O28 C29 H29B 109(3)
H29A C29 H29B 113(4)
O28 C29 H29C 106(4)
H29A C29 H29C 112(5)
H29B C29 H29C 110(5)
C21A S20A C19A 90.94(18)
C28A O29A C29A 114.0(3)
C4A N3A C2A 109.2(3)
C4A N3A H3A 127(2)
C2A N3A H3A 123(2)
C14A N13A C12A 114.3(3)
C14A N13A C1A 122.8(3)
C12A N13A C1A 113.5(2)
N13A C1A C2A 102.4(2)
N13A C1A C17A 110.6(2)
C2A C1A C17A 111.1(3)
N13A C1A C24A 109.8(3)
C2A C1A C24A 111.4(3)
C17A C1A C24A 111.2(3)
C10A C2A N3A 109.2(3)
C10A C2A C1A 125.6(3)
N3A C2A C1A 125.2(3)
N3A C4A C5A 130.5(3)
N3A C4A C9A 107.7(3)
C5A C4A C9A 121.8(3)
C6A C5A C4A 117.5(3)
C6A C5A H5A 122(2)
C4A C5A H5A 120(2)
C5A C6A C7A 121.4(3)
C5A C6A H6A 118(2)
C7A C6A H6A 120(2)
C8A C7A C6A 120.9(3)
C8A C7A H7A 122(2)
C6A C7A H7A 117(2)
C7A C8A C9A 119.3(3)
C7A C8A H8A 119(3)
C9A C8A H8A 121(3)
C8A C9A C4A 119.0(3)
C8A C9A C10A 134.2(3)
C4A C9A C10A 106.9(3)
C2A C10A C9A 107.1(3)
C2A C10A C11A 124.0(3)
C9A C10A C11A 128.9(3)
C10A C11A C12A 107.9(3)
C10A C11A H11C 112(2)
C12A C11A H11C 108(2)
C10A C11A H11D 109(2)
C12A C11A H11D 105(2)
H11C C11A H11D 114(3)
N13A C12A C11A 110.3(3)
N13A C12A C28A 113.3(3)
C11A C12A C28A 112.3(3)
N13A C12A H12A 113(2)
C11A C12A H12A 108(2)
C28A C12A H12A 99(2)
O14A C14A N13A 119.1(3)
O14A C14A C15A 121.3(3)
N13A C14A C15A 119.5(3)
C14A C15A C16A 112.2(3)
C14A C15A H15C 110(2)
C16A C15A H15C 108(2)
C14A C15A H15D 111(2)
C16A C15A H15D 109(2)
H15C C15A H15D 107(3)
C15A C16A C17A 109.8(3)
C15A C16A H16C 108.1(18)
C17A C16A H16C 113.3(18)
C15A C16A H16D 105(2)
C17A C16A H16D 109.2(19)
H16C C16A H16D 111(3)
C16A C17A C18A 108.8(3)
C16A C17A C1A 111.8(3)
C18A C17A C1A 113.9(3)
C16A C17A H17A 111(2)
C18A C17A H17A 105(2)
C1A C17A H17A 106(2)
O18A C18A C19A 120.5(3)
O18A C18A C17A 122.3(3)
C19A C18A C17A 117.2(3)
C23A C19A C18A 130.2(3)
C23A C19A S20A 111.7(3)
C18A C19A S20A 118.0(2)
C22A C21A S20A 112.7(3)
C22A C21A H21A 125(2)
S20A C21A H21A 123(2)
C21A C22A C23A 112.5(4)
C21A C22A H22A 127(3)
C23A C22A H22A 118(3)
C19A C23A C22A 112.1(3)
C19A C23A H23A 126(3)
C22A C23A H23A 119(3)
C25A C24A C1A 114.9(3)
C25A C24A H24C 107.8(17)
C1A C24A H24C 108.4(17)
C25A C24A H24D 107(2)
C1A C24A H24D 112(2)
H24C C24A H24D 107(3)
C26A C25A C24A 112.5(3)
C26A C25A H25C 112(2)
C24A C25A H25C 109(2)
C26A C25A H25D 106(3)
C24A C25A H25D 113(3)
H25C C25A H25D 104(3)
C27A C26A C25A 114.9(3)
C27A C26A H26C 113(2)
C25A C26A H26C 110(2)
C27A C26A H26D 100(3)
C25A C26A H26D 116(3)
H26C C26A H26D 103(4)
C26A C27A H27D 107(3)
C26A C27A H27E 113(2)
H27D C27A H27E 109(4)
C26A C27A H27F 111(2)
H27D C27A H27F 103(4)
H27E C27A H27F 113(3)
O28A C28A O29A 124.6(3)
O28A C28A C12A 122.8(3)
O29A C28A C12A 112.3(3)
O29A C29A H29D 108(3)
O29A C29A H29E 107(3)
H29D C29A H29E 122(4)
O29A C29A H29F 107(3)
H29D C29A H29F 98(4)
H29E C29A H29F 113(4)
Cl51 C50 Cl50 111.5(2)
Cl51 C50 H50A 110(2)
Cl50 C50 H50A 106(2)
Cl51 C50 H50B 109(2)
Cl50 C50 H50B 104(2)
H50A C50 H50B 116(3)
Cl52 C51 Cl53 111.9(2)
Cl52 C51 H51A 109.2
Cl53 C51 H51A 109.2
Cl52 C51 H51B 109.2
Cl53 C51 H51B 109.2
H51A C51 H51B 107.9

loop_
_geom_bond_atom_site_label_1
_geom_bond_atom_site_label_2
_geom_bond_distance
S20 C21 1.709(4)
S20 C19 1.730(3)
O14 C14 1.238(4)
O18 C18 1.216(4)
O28 C28 1.328(4)
O28 C29 1.465(4)
O29 C28 1.196(4)
N3 C4 1.367(4)
N3 C2 1.369(4)
N3 H3 0.76(6)
N13 C14 1.365(4)
N13 C12 1.469(4)
N13 C1 1.499(4)
C1 C2 1.526(4)
C1 C17 1.544(4)
C1 C24 1.554(5)
C2 C10 1.369(4)
C4 C5 1.399(5)
C4 C9 1.412(4)
C5 C6 1.377(5)
C5 H5 0.90(4)
C6 C7 1.398(5)
C6 H6 0.86(4)
C7 C8 1.384(5)
C7 H7 0.91(4)
C8 C9 1.392(5)
C8 H8 0.89(4)
C9 C10 1.433(5)
C10 C11 1.501(4)
C11 C12 1.520(5)
C11 H11A 0.94(4)
C11 H11B 0.88(4)
C12 C28 1.526(4)
C12 H12 0.91(4)
C14 C15 1.493(5)
C15 C16 1.523(5)
C15 H15A 0.89(4)
C15 H15B 0.96(3)
C16 C17 1.530(5)
C16 H16A 0.88(4)
C16 H16B 0.96(3)
C17 C18 1.528(5)
C17 H17 0.96(4)
C18 C19 1.462(5)
C19 C23 1.374(5)
C21 C22 1.344(5)
C21 H21 0.92(5)
C22 C23 1.414(5)
C22 H22 0.98(5)
C23 H23 0.93(3)
C24 C25 1.537(4)
C24 H24A 0.94(4)
C24 H24B 0.97(3)
C25 C26 1.524(5)
C25 H25A 0.91(4)
C25 H25B 0.97(3)
C26 C27 1.506(6)
C26 H26A 0.99(4)
C26 H26B 0.75(5)
C27 H27A 1.00(5)
C27 H27B 0.92(5)
C27 H27C 0.82(5)
C29 H29A 0.93(5)
C29 H29B 1.00(6)
C29 H29C 0.99(7)
S20A C21A 1.712(4)
S20A C19A 1.727(3)
O14A C14A 1.240(4)
O18A C18A 1.212(4)
O28A C28A 1.192(4)
O29A C28A 1.328(4)
O29A C29A 1.452(4)
N3A C4A 1.364(4)
N3A C2A 1.385(4)
N3A H3A 0.82(4)
N13A C14A 1.362(4)
N13A C12A 1.470(4)
N13A C1A 1.513(4)
C1A C2A 1.514(4)
C1A C17A 1.543(4)
C1A C24A 1.547(5)
C2A C10A 1.375(4)
C4A C5A 1.399(5)
C4A C9A 1.421(4)
C5A C6A 1.376(5)
C5A H5A 0.83(3)
C6A C7A 1.412(5)
C6A H6A 1.01(4)
C7A C8A 1.374(5)
C7A H7A 1.00(4)
C8A C9A 1.397(5)
C8A H8A 0.82(4)
C9A C10A 1.424(4)
C10A C11A 1.497(4)
C11A C12A 1.526(5)
C11A H11C 0.93(4)
C11A H11D 1.01(4)
C12A C28A 1.533(4)
C12A H12A 0.90(3)
C14A C15A 1.491(5)
C15A C16A 1.521(5)
C15A H15C 0.99(4)
C15A H15D 0.92(4)
C16A C17A 1.528(5)
C16A H16C 0.97(3)
C16A H16D 1.02(4)
C17A C18A 1.536(5)
C17A H17A 0.87(3)
C18A C19A 1.469(4)
C19A C23A 1.365(5)
C21A C22A 1.347(6)
C21A H21A 0.94(4)
C22A C23A 1.422(5)
C22A H22A 0.85(5)
C23A H23A 0.91(4)
C24A C25A 1.536(5)
C24A H24C 1.04(3)
C24A H24D 1.03(4)
C25A C26A 1.522(5)
C25A H25C 0.95(4)
C25A H25D 1.03(5)
C26A C27A 1.517(6)
C26A H26C 0.96(4)
C26A H26D 0.82(5)
C27A H27D 0.99(6)
C27A H27E 0.96(4)
C27A H27F 0.98(5)
C29A H29D 0.89(4)
C29A H29E 0.84(5)
C29A H29F 0.97(5)
Cl50 C50 1.766(4)
Cl51 C50 1.762(4)
C50 H50A 0.96(4)
C50 H50B 0.94(4)
C51 Cl52 1.749(4)
C51 Cl53 1.755(5)
C51 H51A 0.9900
C51 H51B 0.9900

loop_
_geom_torsion_atom_site_label_1
_geom_torsion_atom_site_label_2
_geom_torsion_atom_site_label_3
_geom_torsion_atom_site_label_4
_geom_torsion
C14 N13 C1 C2 88.6(3)
C12 N13 C1 C2 -55.1(3)
C14 N13 C1 C17 -31.8(4)
C12 N13 C1 C17 -175.5(3)
C14 N13 C1 C24 -154.2(3)
C12 N13 C1 C24 62.1(3)
C4 N3 C2 C10 0.2(4)
C4 N3 C2 C1 -178.3(3)
N13 C1 C2 C10 20.2(4)
C17 C1 C2 C10 139.3(3)
C24 C1 C2 C10 -96.1(4)
N13 C1 C2 N3 -161.5(3)
C17 C1 C2 N3 -42.4(4)
C24 C1 C2 N3 82.2(4)
C2 N3 C4 C5 177.8(3)
C2 N3 C4 C9 -0.3(4)
N3 C4 C5 C6 -177.8(3)
C9 C4 C5 C6 0.2(5)
C4 C5 C6 C7 -0.3(5)
C5 C6 C7 C8 -0.3(5)
C6 C7 C8 C9 0.9(5)
C7 C8 C9 C4 -1.0(5)
C7 C8 C9 C10 177.0(4)
N3 C4 C9 C8 178.8(3)
C5 C4 C9 C8 0.5(5)
N3 C4 C9 C10 0.3(4)
C5 C4 C9 C10 -178.0(3)
N3 C2 C10 C9 0.0(4)
C1 C2 C10 C9 178.5(3)
N3 C2 C10 C11 -179.8(3)
C1 C2 C10 C11 -1.3(5)
C8 C9 C10 C2 -178.3(3)
C4 C9 C10 C2 -0.2(4)
C8 C9 C10 C11 1.4(6)
C4 C9 C10 C11 179.6(3)
C2 C10 C11 C12 12.9(5)
C9 C10 C11 C12 -166.9(3)
C14 N13 C12 C11 -73.3(3)
C1 N13 C12 C11 73.2(3)
C14 N13 C12 C28 54.5(4)
C1 N13 C12 C28 -158.9(3)
C10 C11 C12 N13 -44.8(4)
C10 C11 C12 C28 -172.7(3)
C12 N13 C14 O14 -14.2(4)
C1 N13 C14 O14 -157.9(3)
C12 N13 C14 C15 167.8(3)
C1 N13 C14 C15 24.1(4)
O14 C14 C15 C16 149.6(3)
N13 C14 C15 C16 -32.4(4)
C14 C15 C16 C17 49.5(4)
C15 C16 C17 C18 65.2(4)
C15 C16 C17 C1 -59.5(4)
N13 C1 C17 C18 -73.6(3)
C2 C1 C17 C18 172.3(3)
C24 C1 C17 C18 47.9(3)
N13 C1 C17 C16 49.1(3)
C2 C1 C17 C16 -65.1(3)
C24 C1 C17 C16 170.6(3)
C16 C17 C18 O18 -90.1(4)
C1 C17 C18 O18 33.7(4)
C16 C17 C18 C19 87.4(3)
C1 C17 C18 C19 -148.7(3)
O18 C18 C19 C23 170.7(4)
C17 C18 C19 C23 -6.9(5)
O18 C18 C19 S20 -8.1(4)
C17 C18 C19 S20 174.3(2)
C21 S20 C19 C23 0.7(3)
C21 S20 C19 C18 179.7(3)
C19 S20 C21 C22 -1.9(3)
S20 C21 C22 C23 2.6(4)
C18 C19 C23 C22 -178.2(3)
S20 C19 C23 C22 0.6(4)
C21 C22 C23 C19 -2.1(4)
N13 C1 C24 C25 172.8(3)
C2 C1 C24 C25 -75.3(3)
C17 C1 C24 C25 50.3(4)
C1 C24 C25 C26 -176.6(3)
C24 C25 C26 C27 74.7(4)
C29 O28 C28 O29 3.3(5)
C29 O28 C28 C12 175.7(3)
N13 C12 C28 O29 -139.5(3)
C11 C12 C28 O29 -13.3(5)
N13 C12 C28 O28 48.0(4)
C11 C12 C28 O28 174.2(3)
C14A N13A C1A C2A 88.5(3)
C12A N13A C1A C2A -55.8(3)
C14A N13A C1A C17A -30.0(4)
C12A N13A C1A C17A -174.3(3)
C14A N13A C1A C24A -153.1(3)
C12A N13A C1A C24A 62.6(3)
C4A N3A C2A C10A -0.2(4)
C4A N3A C2A C1A -178.1(3)
N13A C1A C2A C10A 21.3(4)
C17A C1A C2A C10A 139.4(3)
C24A C1A C2A C10A -96.0(4)
N13A C1A C2A N3A -161.1(3)
C17A C1A C2A N3A -43.0(4)
C24A C1A C2A N3A 81.7(4)
C2A N3A C4A C5A 179.0(3)
C2A N3A C4A C9A 0.4(3)
N3A C4A C5A C6A -177.2(3)
C9A C4A C5A C6A 1.2(5)
C4A C5A C6A C7A -1.9(5)
C5A C6A C7A C8A 0.9(5)
C6A C7A C8A C9A 0.9(5)
C7A C8A C9A C4A -1.5(5)
C7A C8A C9A C10A 178.1(3)
N3A C4A C9A C8A 179.2(3)
C5A C4A C9A C8A 0.5(5)
N3A C4A C9A C10A -0.5(3)
C5A C4A C9A C10A -179.3(3)
N3A C2A C10A C9A -0.2(4)
C1A C2A C10A C9A 177.8(3)
N3A C2A C10A C11A -179.2(3)
C1A C2A C10A C11A -1.3(5)
C8A C9A C10A C2A -179.2(3)
C4A C9A C10A C2A 0.4(3)
C8A C9A C10A C11A -0.3(6)
C4A C9A C10A C11A 179.4(3)
C2A C10A C11A C12A 11.5(4)
C9A C10A C11A C12A -167.3(3)
C14A N13A C12A C11A -74.7(3)
C1A N13A C12A C11A 72.8(3)
C14A N13A C12A C28A 52.1(4)
C1A N13A C12A C28A -160.4(3)
C10A C11A C12A N13A -43.8(3)
C10A C11A C12A C28A -171.1(3)
C12A N13A C14A O14A -11.7(4)
C1A N13A C14A O14A -155.7(3)
C12A N13A C14A C15A 170.2(3)
C1A N13A C14A C15A 26.1(4)
O14A C14A C15A C16A 145.2(3)
N13A C14A C15A C16A -36.7(4)
C14A C15A C16A C17A 52.6(4)
C15A C16A C17A C18A 67.6(3)
C15A C16A C17A C1A -59.1(4)
N13A C1A C17A C16A 45.9(3)
C2A C1A C17A C16A -67.1(3)
C24A C1A C17A C16A 168.1(3)
N13A C1A C17A C18A -78.1(3)
C2A C1A C17A C18A 169.0(3)
C24A C1A C17A C18A 44.2(4)
C16A C17A C18A O18A -97.3(4)
C1A C17A C18A O18A 28.3(4)
C16A C17A C18A C19A 80.2(3)
C1A C17A C18A C19A -154.3(3)
O18A C18A C19A C23A 165.3(4)
C17A C18A C19A C23A -12.2(5)
O18A C18A C19A S20A -9.6(4)
C17A C18A C19A S20A 172.9(2)
C21A S20A C19A C23A 0.4(3)
C21A S20A C19A C18A 176.3(3)
C19A S20A C21A C22A -1.2(3)
S20A C21A C22A C23A 1.6(4)
C18A C19A C23A C22A -174.8(3)
S20A C19A C23A C22A 0.4(4)
C21A C22A C23A C19A -1.3(5)
N13A C1A C24A C25A 166.9(3)
C2A C1A C24A C25A -80.4(4)
C17A C1A C24A C25A 44.2(4)
C1A C24A C25A C26A -179.4(3)
C24A C25A C26A C27A -68.6(4)
C29A O29A C28A O28A 6.5(5)
C29A O29A C28A C12A -180.0(3)
N13A C12A C28A O28A -144.8(3)
C11A C12A C28A O28A -19.1(5)
N13A C12A C28A O29A 41.5(4)
C11A C12A C28A O29A 167.2(3)

loop_
_cod_related_entry_id
_cod_related_entry_database
_cod_related_entry_code
1 ChemSpider 30653022
